data_4062473
loop_
_publ_author_name
'Groux, Laurent F.'
'Zargarian, Davit'

_publ_section_title
;
 Aminoalkyl-Substituted Indenylnickel(II) Complexes
 (\h^3^:\h^0^-Ind(CH~2~)~2~NMe~2~)Ni(PR~3~)X and
 [(\h^3^:\h^1^-Ind(CH~2~)~2~NMe~2~)Ni(PR~3~)][BPh~4~]:
 Influence of the Phosphine in Ligand Exchange and Polymerization Reactions
;
_journal_issue 23
_journal_name_full Organometallics
_journal_page_first 4759
_journal_page_last 4769
_journal_paper_doi 10.1021/om0341348
_journal_volume 22
_journal_year 2003
_chemical_formula_moiety 'C35 H41 N Ni P'
_chemical_formula_sum 'C35 H41 N Ni P'
_chemical_formula_weight 565.368
_space_group_IT_number 2
_space_group_name_Hall '-P 1'
_space_group_name_H-M_alt 'P -1'
_symmetry_cell_setting triclinic
_symmetry_space_group_name_Hall '-P 1'
_symmetry_space_group_name_H-M 'P -1'
_cell_angle_alpha 98.748(3)
_cell_angle_beta 103.145(2)
_cell_angle_gamma 106.493(3)
_cell_formula_units_Z 2
_cell_length_a 9.3419(3)
_cell_length_b 12.8669(5)
_cell_length_c 13.9322(5)
_cell_measurement_temperature 223(2)
_cell_volume 1521.01(10)
_diffrn_ambient_temperature 223(2)
_exptl_crystal_density_diffrn 1.2345
_cod_depositor_comments
;
The following automatic conversions were performed:
'_symmetry_cell_setting' value 'Triclinic' changed to 'triclinic'
according to '/home/saulius/struct/CIF-dictionaries/cif_core.dic'
dictionary named 'cif_core.dic' version 2.4.1 from 2010-06-29.

Automatic conversion script
Id: cif_fix_enum 1527 2010-12-29 10:47:43Z saulius 
;
_cod_database_code 4062473

loop_
_symmetry_equiv_pos_as_xyz
'x, y, z'
'-x, -y, -z'

loop_
_atom_site_label
_atom_site_type_symbol
_atom_site_fract_x
_atom_site_fract_y
_atom_site_fract_z
_atom_site_U_iso_or_equiv
_atom_site_adp_type
_atom_site_occupancy
_atom_site_calc_flag
_atom_site_refinement_flags
_atom_site_disorder_group
Ni Ni 0.18396(3) 0.76927(2) 0.741957(19) 0.03087(9) Uani 1 d . .
P P 0.12305(4) 0.65666(3) 0.83467(3) 0.02845(10) Uani 1 d . .
N N 0.20989(16) 1.03108(12) 0.44594(10) 0.0359(3) Uani 1 d . .
C1 C 0.24990(19) 0.90359(14) 0.67576(12) 0.0338(3) Uani 1 d . .
C2 C 0.38050(19) 0.87099(14) 0.71476(13) 0.0367(4) Uani 1 d . .
H2 H 0.4441 0.8453 0.6746 0.044 Uiso 1 calc R .
C3 C 0.40666(18) 0.88318(14) 0.82015(13) 0.0345(3) Uani 1 d . .
H3 H 0.4907 0.8665 0.8661 0.041 Uiso 1 calc R .
C3A C 0.30458(18) 0.93813(13) 0.85134(12) 0.0314(3) Uani 1 d . .
C4 C 0.28292(19) 0.97303(14) 0.94633(12) 0.0359(4) Uani 1 d . .
H4 H 0.3415 0.9607 1.0053 0.043 Uiso 1 calc R .
C5 C 0.1747(2) 1.02539(15) 0.95107(14) 0.0420(4) Uani 1 d . .
H5 H 0.1612 1.0504 1.0144 0.050 Uiso 1 calc R .
C6 C 0.0834(2) 1.04259(15) 0.86357(15) 0.0436(4) Uani 1 d . .
H6 H 0.0115 1.0799 0.8695 0.052 Uiso 1 calc R .
C7 C 0.0980(2) 1.00539(14) 0.76931(13) 0.0373(4) Uani 1 d . .
H7 H 0.0343 1.0147 0.7108 0.045 Uiso 1 calc R .
C7A C 0.20946(18) 0.95355(13) 0.76231(12) 0.0318(3) Uani 1 d . .
C8 C 0.1850(2) 0.90906(15) 0.56829(13) 0.0410(4) Uani 1 d . .
H8A H 0.0728 0.8956 0.5540 0.049 Uiso 1 calc R .
H8B H 0.2005 0.8506 0.5219 0.049 Uiso 1 calc R .
C9 C 0.2640(2) 1.02188(15) 0.55046(12) 0.0380(4) Uani 1 d . .
H9A H 0.2453 1.0795 0.5958 0.046 Uiso 1 calc R .
H9B H 0.3766 1.0361 0.5681 0.046 Uiso 1 calc R .
C10 C 0.2778(3) 1.14503(19) 0.43881(17) 0.0587(5) Uani 1 d . .
H10A H 0.3904 1.1653 0.4577 0.088 Uiso 1 calc R .
H10B H 0.2482 1.1947 0.4842 0.088 Uiso 1 calc R .
H10C H 0.2402 1.1513 0.3698 0.088 Uiso 1 calc R .
C11 C 0.2499(3) 0.9565(2) 0.37575(15) 0.0558(5) Uani 1 d . .
H11A H 0.2285 0.9736 0.3096 0.084 Uiso 1 calc R .
H11B H 0.1884 0.8801 0.3705 0.084 Uiso 1 calc R .
H11C H 0.3597 0.9658 0.4002 0.084 Uiso 1 calc R .
C12 C 0.0041(2) 0.68312(15) 0.62665(13) 0.0433(4) Uani 1 d . .
H12A H -0.0651 0.7262 0.6131 0.065 Uiso 1 calc R .
H12B H -0.0509 0.6144 0.6420 0.065 Uiso 1 calc R .
H12C H 0.0389 0.6659 0.5675 0.065 Uiso 1 calc R .
C21 C -0.08115(18) 0.62541(14) 0.83382(12) 0.0336(3) Uani 1 d . .
C22 C -0.1453(2) 0.70981(17) 0.82539(16) 0.0475(4) Uani 1 d . .
H22 H -0.0844 0.7795 0.8200 0.057 Uiso 1 calc R .
C23 C -0.2992(3) 0.6914(2) 0.82493(19) 0.0594(6) Uani 1 d . .
H23 H -0.3420 0.7490 0.8199 0.071 Uiso 1 calc R .
C24 C -0.3895(2) 0.5894(2) 0.83174(18) 0.0581(6) Uani 1 d . .
H24 H -0.4941 0.5770 0.8305 0.070 Uiso 1 calc R .
C25 C -0.3271(2) 0.50562(19) 0.84039(17) 0.0540(5) Uani 1 d . .
H25 H -0.3887 0.4362 0.8458 0.065 Uiso 1 calc R .
C26 C -0.1731(2) 0.52315(16) 0.84118(14) 0.0417(4) Uani 1 d . .
H26 H -0.1311 0.4653 0.8467 0.050 Uiso 1 calc R .
C31 C 0.14999(18) 0.52149(13) 0.80369(12) 0.0316(3) Uani 1 d . .
C32 C 0.1512(2) 0.47994(16) 0.70611(13) 0.0423(4) Uani 1 d . .
H32 H 0.1390 0.5217 0.6569 0.051 Uiso 1 calc R .
C33 C 0.1701(3) 0.37725(18) 0.68060(16) 0.0547(5) Uani 1 d . .
H33 H 0.1685 0.3491 0.6139 0.066 Uiso 1 calc R .
C34 C 0.1913(3) 0.31628(17) 0.75258(17) 0.0536(5) Uani 1 d . .
H34 H 0.2044 0.2468 0.7351 0.064 Uiso 1 calc R .
C35 C 0.1933(3) 0.35744(17) 0.85034(16) 0.0510(5) Uani 1 d . .
H35 H 0.2086 0.3162 0.8996 0.061 Uiso 1 calc R .
C36 C 0.1728(2) 0.45948(15) 0.87615(14) 0.0416(4) Uani 1 d . .
H36 H 0.1742 0.4871 0.9430 0.050 Uiso 1 calc R .
C41 C 0.22752(19) 0.70824(13) 0.96999(12) 0.0321(3) Uani 1 d . .
C42 C 0.3889(2) 0.73296(14) 1.00015(13) 0.0375(4) Uani 1 d . .
H42 H 0.4400 0.7160 0.9521 0.045 Uiso 1 calc R .
C43 C 0.4743(2) 0.78216(16) 1.10002(14) 0.0453(4) Uani 1 d . .
H43 H 0.5832 0.8003 1.1193 0.054 Uiso 1 calc R .
C44 C 0.3991(3) 0.80461(17) 1.17147(15) 0.0527(5) Uani 1 d . .
H44 H 0.4568 0.8380 1.2394 0.063 Uiso 1 calc R .
C45 C 0.2391(3) 0.77787(18) 1.14279(15) 0.0531(5) Uani 1 d . .
H45 H 0.1880 0.7921 1.1916 0.064 Uiso 1 calc R .
C46 C 0.1534(2) 0.73025(15) 1.04254(13) 0.0406(4) Uani 1 d . .
H46 H 0.0446 0.7128 1.0236 0.049 Uiso 1 calc R .
C51 C 0.713(2) 0.3566(15) 0.5759(15) 0.0831(14) Uani 0.35 d PD -1
H51A H 0.7787 0.3212 0.5485 0.125 Uiso 0.35 calc PR -1
H51B H 0.6330 0.3012 0.5920 0.125 Uiso 0.35 calc PR -1
H51C H 0.7761 0.4133 0.6369 0.125 Uiso 0.35 calc PR -1
C52 C 0.6372(18) 0.4103(14) 0.4979(12) 0.0711(9) Uani 0.35 d PD -1
H52A H 0.7184 0.4628 0.4787 0.085 Uiso 0.35 calc PR -1
H52B H 0.5718 0.3526 0.4370 0.085 Uiso 0.35 calc PR -1
C53 C 0.5382(16) 0.4715(13) 0.5379(12) 0.0642(9) Uani 0.35 d PD -1
H53A H 0.6036 0.5282 0.5996 0.077 Uiso 0.35 calc PR -1
H53B H 0.4564 0.4185 0.5563 0.077 Uiso 0.35 calc PR -1
C54 C 0.4624(17) 0.5280(14) 0.4619(13) 0.0642(9) Uani 0.35 d PD -1
H54A H 0.5442 0.5808 0.4434 0.077 Uiso 0.35 calc PR -1
H54B H 0.3968 0.4713 0.4003 0.077 Uiso 0.35 calc PR -1
C55 C 0.3636(19) 0.5895(15) 0.5019(12) 0.0711(9) Uani 0.35 d PD -1
H55A H 0.4282 0.6454 0.5642 0.085 Uiso 0.35 calc PR -1
H55B H 0.2798 0.5366 0.5187 0.085 Uiso 0.35 calc PR -1
C56 C 0.293(3) 0.6468(17) 0.4250(17) 0.0831(14) Uani 0.35 d PD -1
H56A H 0.2337 0.6870 0.4540 0.125 Uiso 0.35 calc PR -1
H56B H 0.2250 0.5913 0.3645 0.125 Uiso 0.35 calc PR -1
H56C H 0.3758 0.6986 0.4077 0.125 Uiso 0.35 calc PR -1
C51' C 0.697(3) 0.369(3) 0.561(3) 0.0831(14) Uani 0.15 d PD -2
H51D H 0.7268 0.3373 0.6179 0.125 Uiso 0.15 calc PR -2
H51E H 0.7894 0.4181 0.5504 0.125 Uiso 0.15 calc PR -2
H51F H 0.6415 0.3098 0.5004 0.125 Uiso 0.15 calc PR -2
C52' C 0.592(2) 0.4351(14) 0.5823(13) 0.0711(9) Uani 0.15 d PD -2
H52C H 0.5048 0.3869 0.6002 0.085 Uiso 0.15 calc PR -2
H52D H 0.6508 0.4973 0.6411 0.085 Uiso 0.15 calc PR -2
C53' C 0.529(2) 0.4798(16) 0.4967(13) 0.0642(9) Uani 0.15 d PD -2
H53C H 0.4713 0.4172 0.4380 0.077 Uiso 0.15 calc PR -2
H53D H 0.6164 0.5277 0.4793 0.077 Uiso 0.15 calc PR -2
C54' C 0.4218(18) 0.5458(14) 0.5135(11) 0.0642(9) Uani 0.15 d PD -2
H54C H 0.3290 0.4973 0.5256 0.077 Uiso 0.15 calc PR -2
H54D H 0.4756 0.6068 0.5739 0.077 Uiso 0.15 calc PR -2
C55' C 0.373(2) 0.5929(13) 0.4240(12) 0.0711(9) Uani 0.15 d PD -2
H55C H 0.4662 0.6307 0.4057 0.085 Uiso 0.15 calc PR -2
H55D H 0.3068 0.5308 0.3665 0.085 Uiso 0.15 calc PR -2
C56' C 0.287(3) 0.673(2) 0.439(2) 0.0831(14) Uani 0.15 d PD -2
H56D H 0.2537 0.6939 0.3761 0.125 Uiso 0.15 calc PR -2
H56E H 0.3550 0.7385 0.4909 0.125 Uiso 0.15 calc PR -2
H56F H 0.1967 0.6376 0.4603 0.125 Uiso 0.15 calc PR -2

loop_
_atom_site_aniso_label
_atom_site_aniso_U_11
_atom_site_aniso_U_22
_atom_site_aniso_U_33
_atom_site_aniso_U_23
_atom_site_aniso_U_13
_atom_site_aniso_U_12
Ni 0.03533(15) 0.03106(15) 0.02478(14) 0.00871(11) 0.00560(11) 0.01003(11)
P 0.03251(19) 0.02889(19) 0.02478(18) 0.00718(14) 0.00750(14) 0.01146(15)
N 0.0400(7) 0.0433(8) 0.0291(7) 0.0153(6) 0.0101(5) 0.0172(6)
C1 0.0403(8) 0.0317(8) 0.0292(7) 0.0113(6) 0.0096(6) 0.0098(6)
C2 0.0387(8) 0.0375(8) 0.0367(8) 0.0113(7) 0.0150(7) 0.0119(7)
C3 0.0320(7) 0.0344(8) 0.0345(8) 0.0094(6) 0.0053(6) 0.0097(6)
C3A 0.0316(7) 0.0291(7) 0.0290(7) 0.0070(6) 0.0045(6) 0.0062(6)
C4 0.0406(8) 0.0338(8) 0.0265(7) 0.0058(6) 0.0048(6) 0.0064(6)
C5 0.0501(9) 0.0378(9) 0.0354(9) 0.0026(7) 0.0158(7) 0.0108(7)
C6 0.0459(9) 0.0384(9) 0.0501(10) 0.0088(8) 0.0163(8) 0.0183(7)
C7 0.0390(8) 0.0331(8) 0.0389(8) 0.0117(7) 0.0064(7) 0.0128(6)
C7A 0.0348(7) 0.0291(7) 0.0273(7) 0.0077(6) 0.0053(6) 0.0065(6)
C8 0.0525(10) 0.0391(9) 0.0272(8) 0.0099(7) 0.0076(7) 0.0106(8)
C9 0.0420(8) 0.0433(9) 0.0278(8) 0.0105(7) 0.0071(7) 0.0138(7)
C10 0.0694(13) 0.0578(12) 0.0499(11) 0.0289(10) 0.0142(10) 0.0161(10)
C11 0.0690(12) 0.0820(15) 0.0352(9) 0.0201(9) 0.0220(9) 0.0442(11)
C12 0.0473(9) 0.0395(9) 0.0318(8) 0.0072(7) -0.0020(7) 0.0083(7)
C21 0.0333(7) 0.0379(8) 0.0285(7) 0.0051(6) 0.0077(6) 0.0124(6)
C22 0.0444(9) 0.0423(10) 0.0588(12) 0.0108(8) 0.0167(8) 0.0175(8)
C23 0.0508(10) 0.0600(12) 0.0742(15) 0.0077(11) 0.0189(10) 0.0317(10)
C24 0.0364(9) 0.0722(14) 0.0606(13) 0.0012(11) 0.0170(9) 0.0152(9)
C25 0.0449(10) 0.0533(12) 0.0586(12) 0.0122(10) 0.0192(9) 0.0055(9)
C26 0.0413(8) 0.0417(9) 0.0436(9) 0.0141(7) 0.0143(7) 0.0124(7)
C31 0.0329(7) 0.0317(7) 0.0316(8) 0.0073(6) 0.0093(6) 0.0127(6)
C32 0.0567(10) 0.0438(9) 0.0323(8) 0.0094(7) 0.0128(7) 0.0249(8)
C33 0.0728(13) 0.0543(11) 0.0415(10) 0.0012(9) 0.0151(9) 0.0338(10)
C34 0.0647(12) 0.0405(10) 0.0621(12) 0.0085(9) 0.0183(10) 0.0290(9)
C35 0.0648(11) 0.0460(10) 0.0560(11) 0.0229(9) 0.0218(9) 0.0297(9)
C36 0.0552(10) 0.0410(9) 0.0377(9) 0.0142(7) 0.0177(7) 0.0232(8)
C41 0.0410(8) 0.0290(7) 0.0259(7) 0.0079(6) 0.0080(6) 0.0114(6)
C42 0.0430(8) 0.0375(8) 0.0333(8) 0.0134(7) 0.0082(7) 0.0150(7)
C43 0.0456(9) 0.0405(9) 0.0409(9) 0.0125(8) -0.0016(8) 0.0102(7)
C44 0.0678(12) 0.0452(10) 0.0303(9) 0.0017(8) -0.0007(8) 0.0117(9)
C45 0.0708(12) 0.0532(11) 0.0328(9) 0.0014(8) 0.0170(9) 0.0192(10)
C46 0.0469(9) 0.0413(9) 0.0319(8) 0.0050(7) 0.0128(7) 0.0127(7)
C51 0.082(2) 0.062(3) 0.091(3) -0.015(2) 0.012(2) 0.031(2)
C52 0.077(2) 0.0607(19) 0.066(2) -0.0080(17) 0.0276(18) 0.0156(16)
C53 0.083(2) 0.065(2) 0.046(2) 0.0125(18) 0.0223(19) 0.0228(16)
C54 0.083(2) 0.065(2) 0.046(2) 0.0125(18) 0.0223(19) 0.0228(16)
C55 0.077(2) 0.0607(19) 0.066(2) -0.0080(17) 0.0276(18) 0.0156(16)
C56 0.082(2) 0.062(3) 0.091(3) -0.015(2) 0.012(2) 0.031(2)
C51' 0.082(2) 0.062(3) 0.091(3) -0.015(2) 0.012(2) 0.031(2)
C52' 0.077(2) 0.0607(19) 0.066(2) -0.0080(17) 0.0276(18) 0.0156(16)
C53' 0.083(2) 0.065(2) 0.046(2) 0.0125(18) 0.0223(19) 0.0228(16)
C54' 0.083(2) 0.065(2) 0.046(2) 0.0125(18) 0.0223(19) 0.0228(16)
C55' 0.077(2) 0.0607(19) 0.066(2) -0.0080(17) 0.0276(18) 0.0156(16)
C56' 0.082(2) 0.062(3) 0.091(3) -0.015(2) 0.012(2) 0.031(2)

loop_
_geom_bond_atom_site_label_1
_geom_bond_atom_site_label_2
_geom_bond_distance
_geom_bond_site_symmetry_2
_geom_bond_publ_flag
Ni C12 1.9508(17) . y
Ni C2 2.0810(17) . y
Ni C1 2.0870(17) . y
Ni C3 2.1012(16) . y
Ni P 2.1277(5) . y
Ni C3A 2.2659(15) . y
Ni C7A 2.2811(16) . y
P C31 1.8286(16) . y
P C21 1.8314(16) . y
P C41 1.8337(16) . y
N C11 1.450(2) . y
N C10 1.452(3) . y
N C9 1.463(2) . y
C1 C2 1.421(2) . y
C1 C7A 1.456(2) . y
C1 C8 1.503(2) . y
C2 C3 1.409(2) . y
C2 H2 0.9900 . ?
C3 C3A 1.441(2) . y
C3 H3 0.9900 . ?
C3A C4 1.410(2) . y
C3A C7A 1.429(2) . y
C4 C5 1.373(3) . y
C4 H4 0.9400 . ?
C5 C6 1.407(3) . y
C5 H5 0.9400 . ?
C6 C7 1.378(3) . y
C6 H6 0.9400 . ?
C7 C7A 1.400(2) . y
C7 H7 0.9400 . ?
C8 C9 1.516(3) . y
C8 H8A 0.9800 . ?
C8 H8B 0.9800 . ?
C9 H9A 0.9800 . ?
C9 H9B 0.9800 . ?
C10 H10A 0.9700 . ?
C10 H10B 0.9700 . ?
C10 H10C 0.9700 . ?
C11 H11A 0.9700 . ?
C11 H11B 0.9700 . ?
C11 H11C 0.9700 . ?
C12 H12A 0.9700 . ?
C12 H12B 0.9700 . ?
C12 H12C 0.9700 . ?
C21 C26 1.385(3) . y
C21 C22 1.389(3) . y
C22 C23 1.388(3) . y
C22 H22 0.9400 . ?
C23 C24 1.375(3) . y
C23 H23 0.9400 . ?
C24 C25 1.371(3) . y
C24 H24 0.9400 . ?
C25 C26 1.389(3) . y
C25 H25 0.9400 . ?
C26 H26 0.9400 . ?
C31 C32 1.387(2) . y
C31 C36 1.395(2) . y
C32 C33 1.386(3) . y
C32 H32 0.9400 . ?
C33 C34 1.377(3) . y
C33 H33 0.9400 . ?
C34 C35 1.378(3) . y
C34 H34 0.9400 . ?
C35 C36 1.386(3) . y
C35 H35 0.9400 . ?
C36 H36 0.9400 . ?
C41 C46 1.387(2) . y
C41 C42 1.396(2) . y
C42 C43 1.383(2) . y
C42 H42 0.9400 . ?
C43 C44 1.383(3) . y
C43 H43 0.9400 . ?
C44 C45 1.381(3) . y
C44 H44 0.9400 . ?
C45 C46 1.386(3) . y
C45 H45 0.9400 . ?
C46 H46 0.9400 . ?
C51 C52 1.522(11) . y
C51 H51A 0.9700 . ?
C51 H51B 0.9700 . ?
C51 H51C 0.9700 . ?
C52 C53 1.517(10) . y
C52 H52A 0.9800 . ?
C52 H52B 0.9800 . ?
C53 C54 1.528(7) . y
C53 H53A 0.9800 . ?
C53 H53B 0.9800 . ?
C54 C55 1.517(10) . y
C54 H54A 0.9800 . ?
C54 H54B 0.9800 . ?
C55 C56 1.523(12) . y
C55 H55A 0.9800 . ?
C55 H55B 0.9800 . ?
C56 H56A 0.9700 . ?
C56 H56B 0.9700 . ?
C56 H56C 0.9700 . ?
C51' C52' 1.517(14) . y
C51' H51D 0.9700 . ?
C51' H51E 0.9700 . ?
C51' H51F 0.9700 . ?
C52' C53' 1.477(12) . y
C52' H52C 0.9800 . ?
C52' H52D 0.9800 . ?
C53' C54' 1.517(13) . y
C53' H53C 0.9800 . ?
C53' H53D 0.9800 . ?
C54' C55' 1.503(13) . y
C54' H54C 0.9800 . ?
C54' H54D 0.9800 . ?
C55' C56' 1.490(13) . y
C55' H55C 0.9800 . ?
C55' H55D 0.9800 . ?
C56' H56D 0.9700 . ?
C56' H56E 0.9700 . ?
C56' H56F 0.9700 . ?
